data_1535123
loop_
_publ_author_name
'Stahl, K.'
'Balic-Zunic, T.'
'da Silva, F.'
'Eriksen, K.M.'
'Fehrmann, R.'
'Berg, R.W.'

_publ_section_title
;
 The crystal structure determinations and refinements of K2 S2 O7, K Na S2
 O7, and Na2 S2 O7 from X-ray powder diffraction and single-crystal data
;
_journal_name_full 'Journal of Solid State Chemistry'
_journal_page_first 1697
_journal_page_last 1704
_journal_volume 178
_journal_year 2005
_chemical_formula_sum 'K Na O7 S2'
_chemical_name_systematic 'K Na S2 O7'
_space_group_IT_number 2
_symmetry_space_group_name_Hall '-P 1'
_symmetry_space_group_name_H-M 'P -1'
_cell_angle_alpha 101.7067
_cell_angle_beta 90.69455
_cell_angle_gamma 94.23869
_cell_formula_units_Z 2
_cell_length_a 5.90495
_cell_length_b 7.20112
_cell_length_c 7.41885
_cell_volume 307.941
_citation_journal_id_ASTM JSSCBI
_cod_data_source_file Stahl_JSSCBI_2005_1005.cif
_cod_data_source_block K1Na1O7S2
_cod_original_cell_volume 307.9405
_cod_original_formula_sum 'K1 Na1 O7 S2'
_cod_database_code 1535123

loop_
_symmetry_equiv_pos_as_xyz
x,y,z
-x,-y,-z

loop_
_atom_site_label
_atom_site_type_symbol
_atom_site_fract_x
_atom_site_fract_y
_atom_site_fract_z
_atom_site_occupancy
_atom_site_U_iso_or_equiv
O6 O-2 0.22935 0.98379 0.80298 1 0.0
S1 S+6 0.70894 0.72618 0.69213 1 0.0
K1 K+1 0.77274 0.22129 0.5705 1 0.0
S2 S+6 0.27668 0.17183 0.90689 1 0.0
O2 O-2 0.89888 0.62018 0.69625 1 0.0
O1 O-2 0.74525 0.84432 0.5745 1 0.0
O5 O-2 0.09732 0.30116 0.8867 1 0.0
O7 O-2 0.5004 0.2617 0.88293 1 0.0
Na1 Na+1 0.21188 0.642 0.89176 1 0.0
O4 O-2 0.73774 0.86087 0.90359 1 0.0
O3 O-2 0.50912 0.62963 0.69049 1 0.0
